data_4070716
loop_
_publ_author_name
'Marciniec, Bogdan'
'Dutkiewicz, Michal'
'Maciejewski, Hieronim'
'Kubicki, Maciej'

_publ_contact_author
;  
Kubicki, Maciej
Department of Chemistry
Adam Mickiewicz University
Grunwaldzka 6
60-780 Pozna\'n
Poland
;
_publ_section_title
;
 New, Effective Method of Synthesis and Structural Characterization of
 Octakis(3-chloropropyl)octasilsesquioxane
;
_journal_issue 4
_journal_name_full Organometallics
_journal_page_first 793
_journal_paper_doi 10.1021/om700962x
_journal_volume 27
_journal_year 2008
_chemical_formula_moiety 'C24 H48 Cl8 O12 Si8'
_chemical_formula_sum 'C24 H48 Cl8 O12 Si8'
_chemical_formula_weight 1036.94
_chemical_name_systematic
;
octakis(3-chloropropanyl-sesquisiloxane)

;
_space_group_IT_number 2
_symmetry_cell_setting triclinic
_symmetry_space_group_name_Hall '-P 1'
_symmetry_space_group_name_H-M 'P -1'
_atom_sites_solution_hydrogens geom
_atom_sites_solution_primary direct
_atom_sites_solution_secondary difmap
_audit_creation_method SHELXL-97
_cell_angle_alpha 79.93(3)
_cell_angle_beta 73.96(3)
_cell_angle_gamma 78.09(3)
_cell_formula_units_Z 1
_cell_length_a 10.020(3)
_cell_length_b 10.133(3)
_cell_length_c 12.855(5)
_cell_measurement_reflns_used 2544
_cell_measurement_temperature 293(2)
_cell_measurement_theta_max 15
_cell_measurement_theta_min 5
_cell_volume 1217.7(7)
_computing_cell_refinement
;
CrysAlis RED, Oxford Diffraction Ltd.,
Version 1.171.29.9 (release 23-03-2006 CrysAlis171 .NET)
(compiled Mar 23 2006,23:39:28)
;
_computing_data_collection
;
CrysAlis CCD, Oxford Diffraction Ltd.,
Version 1.171.29.9 (release 23-03-2006 CrysAlis171 .NET)
(compiled Mar 23 2006,23:39:28)
;
_computing_data_reduction
;
CrysAlis RED, Oxford Diffraction Ltd.,
Version 1.171.29.9 (release 23-03-2006 CrysAlis171 .NET)
(compiled Mar 23 2006,23:39:28)
;
_computing_structure_refinement 'SHELXL-97 (Sheldrick, 1997)'
_computing_structure_solution 'SHELXS-97 (Sheldrick, 1990)'
_diffrn_ambient_temperature 293(2)
_diffrn_detector_area_resol_mean 8.1929
_diffrn_measured_fraction_theta_full 0.995
_diffrn_measured_fraction_theta_max 0.995
_diffrn_measurement_device_type 'KUMA KM4CCD four-circle diffractometer'
_diffrn_measurement_method '\w scan'
_diffrn_radiation_monochromator graphite
_diffrn_radiation_source 'fine-focus sealed tube'
_diffrn_radiation_type MoK\a
_diffrn_radiation_wavelength 0.71073
_diffrn_reflns_av_R_equivalents 0.0369
_diffrn_reflns_av_sigmaI/netI 0.0561
_diffrn_reflns_limit_h_max 11
_diffrn_reflns_limit_h_min -11
_diffrn_reflns_limit_k_max 12
_diffrn_reflns_limit_k_min -12
_diffrn_reflns_limit_l_max 15
_diffrn_reflns_limit_l_min -15
_diffrn_reflns_number 14051
_diffrn_reflns_theta_full 25.00
_diffrn_reflns_theta_max 25.00
_diffrn_reflns_theta_min 2.36
_exptl_absorpt_coefficient_mu 0.706
_exptl_absorpt_correction_type none
_exptl_crystal_colour colourless
_exptl_crystal_density_diffrn 1.414
_exptl_crystal_density_method 'not measured'
_exptl_crystal_description block
_exptl_crystal_F_000 536
_exptl_crystal_size_max 0.3
_exptl_crystal_size_mid 0.2
_exptl_crystal_size_min 0.1
_refine_diff_density_max 0.516
_refine_diff_density_min -0.312
_refine_diff_density_rms 0.076
_refine_ls_extinction_method none
_refine_ls_goodness_of_fit_ref 1.768
_refine_ls_hydrogen_treatment constr
_refine_ls_matrix_type full
_refine_ls_number_parameters 253
_refine_ls_number_reflns 4262
_refine_ls_number_restraints 15
_refine_ls_restrained_S_all 1.793
_refine_ls_R_factor_all 0.1604
_refine_ls_R_factor_gt 0.0859
_refine_ls_shift/su_max 0.001
_refine_ls_shift/su_mean 0.000
_refine_ls_structure_factor_coef Fsqd
_refine_ls_weighting_details 'calc w=1/[\s^2^(Fo^2^)+(0.0500P)^2^+0.0000P] where P=(Fo^2^+2Fc^2^)/3'
_refine_ls_weighting_scheme calc
_refine_ls_wR_factor_gt 0.1976
_refine_ls_wR_factor_ref 0.2105
_reflns_number_gt 1801
_reflns_number_total 4262
_reflns_threshold_expression >2sigma(I)
_cod_data_source_file om700962x-file002.cif
_cod_data_source_block 1
_cod_database_code 4070716

loop_
_symmetry_equiv_pos_as_xyz
'x, y, z'
'-x, -y, -z'

loop_
_atom_site_label
_atom_site_type_symbol
_atom_site_fract_x
_atom_site_fract_y
_atom_site_fract_z
_atom_site_U_iso_or_equiv
_atom_site_adp_type
_atom_site_occupancy
_atom_site_symmetry_multiplicity
_atom_site_calc_flag
_atom_site_refinement_flags
_atom_site_disorder_assembly
_atom_site_disorder_group
Si1 Si 0.06109(19) 1.13439(19) 0.79478(14) 0.0899(6) Uani 1 1 d . . .
C11 C 0.1028(8) 1.2268(7) 0.6542(6) 0.127(3) Uani 1 1 d D . .
H11A H 0.0455 1.3165 0.6543 0.152 Uiso 1 1 calc R . .
H11B H 0.2007 1.2387 0.6347 0.152 Uiso 1 1 calc R . .
C12 C 0.0789(12) 1.1570(10) 0.5673(7) 0.213(5) Uani 1 1 d D A .
H12A H -0.0205 1.1525 0.5822 0.255 Uiso 1 1 calc R . .
H12B H 0.1301 1.0646 0.5704 0.255 Uiso 1 1 calc R . .
C13 C 0.1273(14) 1.2318(13) 0.4514(7) 0.251(6) Uani 1 1 d D . .
H13A H 0.2294 1.2183 0.4320 0.301 Uiso 0.714(5) 1 d PR A 1
H13B H 0.0926 1.3288 0.4451 0.301 Uiso 0.714(5) 1 d PR A 1
Cl1 Cl 0.0748(7) 1.1564(6) 0.3650(4) 0.276(3) Uani 0.714(5) 1 d PD A 1
H13C H 0.1389 1.1676 0.4024 0.331 Uiso 0.286(5) 1 d PR A 2
H13D H 0.2238 1.2553 0.4426 0.331 Uiso 0.286(5) 1 d PR A 2
Cl1A Cl 0.0099(16) 1.3752(16) 0.4407(10) 0.276(3) Uani 0.286(5) 1 d PD A 2
O12 O 0.1464(4) 0.9805(4) 0.7991(3) 0.0971(12) Uani 1 1 d . . .
Si2 Si 0.1865(2) 0.83203(18) 0.86478(15) 0.0913(6) Uani 1 1 d . . .
C21 C 0.3153(8) 0.7205(7) 0.7723(7) 0.133(3) Uani 1 1 d D . .
H21A H 0.4031 0.7562 0.7479 0.159 Uiso 1 1 calc R . .
H21B H 0.3338 0.6310 0.8123 0.159 Uiso 1 1 calc R . .
C22 C 0.2669(12) 0.7069(12) 0.6732(8) 0.232(5) Uani 1 1 d D B .
H22A H 0.2415 0.7974 0.6372 0.278 Uiso 1 1 calc R . .
H22B H 0.1823 0.6660 0.6984 0.278 Uiso 1 1 calc R . .
C23 C 0.3726(13) 0.6235(13) 0.5889(9) 0.299(9) Uani 1 1 d D . .
H23A H 0.4199 0.5428 0.6253 0.359 Uiso 0.586(4) 1 d PR B 1
H23B H 0.4441 0.6761 0.5455 0.359 Uiso 0.586(4) 1 d PR B 1
Cl2 Cl 0.2829(8) 0.5729(8) 0.5080(6) 0.293(3) Uani 0.586(4) 1 d PD B 1
H23C H 0.4621 0.6379 0.5840 0.352 Uiso 0.414(4) 1 d PR B 2
H23D H 0.3367 0.6426 0.5297 0.352 Uiso 0.414(4) 1 d PR B 2
Cl2A Cl 0.3479(12) 0.4685(13) 0.6602(8) 0.293(3) Uani 0.414(4) 1 d PD B 2
O23 O 0.2569(4) 0.8510(4) 0.9594(3) 0.0970(12) Uani 1 1 d . . .
Si3 Si 0.23972(18) 0.91815(18) 1.06765(15) 0.0876(6) Uani 1 1 d . . .
C31 C 0.4001(6) 0.8620(6) 1.1190(6) 0.114(2) Uani 1 1 d D . .
H31A H 0.4139 0.7639 1.1374 0.137 Uiso 1 1 calc R . .
H31B H 0.4811 0.8849 1.0618 0.137 Uiso 1 1 calc R . .
C32 C 0.3901(10) 0.9293(9) 1.2211(7) 0.201(5) Uani 1 1 d D . .
H32A H 0.3901 1.0260 1.1999 0.241 Uiso 1 1 calc R . .
H32B H 0.3016 0.9180 1.2737 0.241 Uiso 1 1 calc R . .
C33 C 0.5106(11) 0.8695(13) 1.2746(8) 0.264(7) Uani 1 1 d D . .
H33A H 0.5995 0.8871 1.2253 0.317 Uiso 1 1 calc R . .
H33B H 0.5152 0.7720 1.2932 0.317 Uiso 1 1 calc R . .
Cl3 Cl 0.4789(4) 0.9454(4) 1.3900(3) 0.2555(18) Uani 1 1 d D . .
O34 O 0.2105(4) 1.0833(4) 1.0396(3) 0.1014(13) Uani 1 1 d . . .
Si4 Si 0.11436(19) 1.22016(17) 0.99732(15) 0.0891(6) Uani 1 1 d . . .
C41 C 0.1925(7) 1.3699(6) 0.9989(6) 0.118(2) Uani 1 1 d D . .
H41A H 0.2860 1.3628 0.9499 0.142 Uiso 1 1 calc R . .
H41B H 0.1354 1.4517 0.9727 0.142 Uiso 1 1 calc R . .
C42 C 0.2023(12) 1.3809(9) 1.1149(6) 0.198(5) Uani 1 1 d D C .
H42A H 0.1112 1.3731 1.1650 0.238 Uiso 1 1 calc R . .
H42B H 0.2694 1.3043 1.1361 0.238 Uiso 1 1 calc R . .
C43 C 0.2454(11) 1.5100(9) 1.1282(7) 0.208(4) Uani 1 1 d D . .
H43A H 0.1720 1.5880 1.1222 0.250 Uiso 0.590(7) 1 d PR C 1
H43B H 0.3267 1.5250 1.0686 0.250 Uiso 0.590(7) 1 d PR C 1
Cl4 Cl 0.2929(6) 1.5002(5) 1.2454(4) 0.191(3) Uani 0.590(7) 1 d PD C 1
H43C H 0.2276 1.5141 1.2071 0.229 Uiso 0.410(7) 1 d PR C 2
H43D H 0.2060 1.5855 1.0922 0.229 Uiso 0.410(7) 1 d PR C 2
Cl4A Cl 0.4203(8) 1.4740(9) 1.0784(9) 0.256(6) Uani 0.410(7) 1 d PD . 2
O3 O 0.1065(4) 0.8710(4) 1.1613(3) 0.0990(12) Uani 1 1 d . . .
O4 O -0.0437(4) 1.2300(4) 1.0773(3) 0.0994(12) Uani 1 1 d . . .
O41 O 0.1059(4) 1.2128(4) 0.8752(3) 0.0963(12) Uani 1 1 d . . .

loop_
_atom_site_aniso_label
_atom_site_aniso_U_11
_atom_site_aniso_U_22
_atom_site_aniso_U_33
_atom_site_aniso_U_23
_atom_site_aniso_U_13
_atom_site_aniso_U_12
Si1 0.0919(14) 0.0971(14) 0.0698(11) 0.0103(10) -0.0150(10) -0.0158(11)
C11 0.144(6) 0.134(6) 0.092(5) 0.024(5) -0.029(5) -0.033(5)
C12 0.253(13) 0.247(12) 0.125(8) 0.039(8) -0.052(8) -0.058(10)
C13 0.38(2) 0.245(13) 0.130(9) 0.012(9) -0.105(11) -0.020(13)
Cl1 0.328(7) 0.321(6) 0.176(4) -0.006(4) -0.074(4) -0.051(5)
Cl1A 0.328(7) 0.321(6) 0.176(4) -0.006(4) -0.074(4) -0.051(5)
O12 0.099(3) 0.096(3) 0.085(3) 0.000(2) -0.016(2) -0.008(2)
Si2 0.0897(13) 0.0916(13) 0.0839(12) -0.0090(10) -0.0146(10) -0.0072(11)
C21 0.135(6) 0.121(6) 0.131(6) -0.036(5) -0.020(5) 0.001(5)
C22 0.229(13) 0.255(14) 0.201(11) -0.110(10) -0.021(10) 0.006(10)
C23 0.45(2) 0.205(13) 0.206(13) -0.092(11) 0.048(15) -0.082(14)
Cl2 0.339(8) 0.318(7) 0.245(5) -0.140(5) -0.031(5) -0.073(6)
Cl2A 0.339(8) 0.318(7) 0.245(5) -0.140(5) -0.031(5) -0.073(6)
O23 0.095(3) 0.106(3) 0.085(3) -0.013(2) -0.022(2) -0.003(2)
Si3 0.0799(12) 0.0891(13) 0.0901(13) 0.0058(10) -0.0274(10) -0.0116(10)
C31 0.099(5) 0.112(5) 0.132(6) 0.020(5) -0.045(5) -0.025(4)
C32 0.209(10) 0.218(10) 0.233(11) -0.058(9) -0.145(10) -0.016(8)
C33 0.220(12) 0.420(19) 0.208(12) -0.131(12) -0.092(11) -0.047(13)
Cl3 0.270(4) 0.369(5) 0.170(3) -0.050(3) -0.082(3) -0.096(4)
O34 0.099(3) 0.089(3) 0.119(3) 0.003(2) -0.040(3) -0.017(2)
Si4 0.0916(13) 0.0785(12) 0.0950(14) 0.0016(10) -0.0248(11) -0.0176(11)
C41 0.111(5) 0.107(5) 0.138(7) 0.015(5) -0.038(5) -0.037(4)
C42 0.319(15) 0.158(9) 0.169(9) -0.023(7) -0.097(9) -0.105(9)
C43 0.257(15) 0.183(10) 0.195(11) -0.022(8) -0.079(11) -0.031(10)
Cl4 0.251(6) 0.175(4) 0.193(5) -0.017(3) -0.121(4) -0.051(4)
Cl4A 0.141(7) 0.284(10) 0.380(15) -0.125(9) -0.089(7) -0.015(6)
O3 0.089(3) 0.108(3) 0.090(3) 0.011(2) -0.020(2) -0.017(2)
O4 0.097(3) 0.094(3) 0.099(3) -0.007(2) -0.014(3) -0.018(2)
O41 0.114(3) 0.098(3) 0.082(3) -0.003(2) -0.028(2) -0.031(2)

loop_
_atom_type_symbol
_atom_type_description
_atom_type_scat_dispersion_real
_atom_type_scat_dispersion_imag
_atom_type_scat_source
C C 0.0033 0.0016 'International Tables Vol C Tables 4.2.6.8 and 6.1.1.4'
H H 0.0000 0.0000 'International Tables Vol C Tables 4.2.6.8 and 6.1.1.4'
O O 0.0106 0.0060 'International Tables Vol C Tables 4.2.6.8 and 6.1.1.4'
Si Si 0.0817 0.0704 'International Tables Vol C Tables 4.2.6.8 and 6.1.1.4'
Cl Cl 0.1484 0.1585 'International Tables Vol C Tables 4.2.6.8 and 6.1.1.4'

loop_
_geom_angle_atom_site_label_1
_geom_angle_atom_site_label_2
_geom_angle_atom_site_label_3
_geom_angle
_geom_angle_site_symmetry_1
_geom_angle_site_symmetry_3
O41 Si1 O12 108.5(2) . .
O41 Si1 O3 108.6(2) . 2_577
O12 Si1 O3 108.5(2) . 2_577
O41 Si1 C11 108.8(3) . .
O12 Si1 C11 111.3(3) . .
O3 Si1 C11 111.1(3) 2_577 .
C12 C11 Si1 114.7(5) . .
C12 C11 H11A 108.6 . .
Si1 C11 H11A 108.6 . .
C12 C11 H11B 108.6 . .
Si1 C11 H11B 108.6 . .
H11A C11 H11B 107.6 . .
C11 C12 C13 112.3(7) . .
C11 C12 H12A 109.2 . .
C13 C12 H12A 109.2 . .
C11 C12 H12B 109.2 . .
C13 C12 H12B 109.2 . .
H12A C12 H12B 107.9 . .
C12 C13 Cl1A 107.2(10) . .
C12 C13 Cl1 107.3(7) . .
Cl1A C13 Cl1 93.9(8) . .
C12 C13 H13A 107.8 . .
Cl1A C13 H13A 129.9 . .
Cl1 C13 H13A 108.4 . .
C12 C13 H13B 113.9 . .
Cl1 C13 H13B 111.1 . .
H13A C13 H13B 108.1 . .
C12 C13 H13C 106.1 . .
Cl1A C13 H13C 117.8 . .
C12 C13 H13D 108.7 . .
Cl1A C13 H13D 109.8 . .
Cl1 C13 H13D 127.8 . .
H13C C13 H13D 106.9 . .
Si1 O12 Si2 151.5(3) . .
O4 Si2 O23 108.2(2) 2_577 .
O4 Si2 O12 108.9(2) 2_577 .
O23 Si2 O12 108.3(2) . .
O4 Si2 C21 112.5(3) 2_577 .
O23 Si2 C21 108.5(3) . .
O12 Si2 C21 110.3(3) . .
C22 C21 Si2 113.4(6) . .
C22 C21 H21A 108.9 . .
Si2 C21 H21A 108.9 . .
C22 C21 H21B 108.9 . .
Si2 C21 H21B 108.9 . .
H21A C21 H21B 107.7 . .
C21 C22 C23 116.3(8) . .
C21 C22 H22A 108.2 . .
C23 C22 H22A 108.2 . .
C21 C22 H22B 108.2 . .
C23 C22 H22B 108.2 . .
H22A C22 H22B 107.4 . .
C22 C23 Cl2A 96.1(9) . .
C22 C23 Cl2 109.0(8) . .
C22 C23 H23A 109.9 . .
Cl2 C23 H23A 108.5 . .
C22 C23 H23B 110.1 . .
Cl2 C23 H23B 111.7 . .
H23A C23 H23B 107.5 . .
C22 C23 H23C 109.3 . .
Cl2A C23 H23C 110.0 . .
C22 C23 H23D 104.5 . .
Cl2A C23 H23D 113.1 . .
H23C C23 H23D 120.7 . .
Si3 O23 Si2 147.7(3) . .
O23 Si3 O3 109.4(2) . .
O23 Si3 O34 109.1(2) . .
O3 Si3 O34 108.9(2) . .
O23 Si3 C31 110.2(3) . .
O3 Si3 C31 108.7(3) . .
O34 Si3 C31 110.5(3) . .
C32 C31 Si3 111.8(5) . .
C32 C31 H31A 109.3 . .
Si3 C31 H31A 109.3 . .
C32 C31 H31B 109.3 . .
Si3 C31 H31B 109.3 . .
H31A C31 H31B 107.9 . .
C33 C32 C31 112.8(6) . .
C33 C32 H32A 109.0 . .
C31 C32 H32A 109.0 . .
C33 C32 H32B 109.0 . .
C31 C32 H32B 109.0 . .
H32A C32 H32B 107.8 . .
C32 C33 Cl3 107.3(6) . .
C32 C33 H33A 110.3 . .
Cl3 C33 H33A 110.3 . .
C32 C33 H33B 110.3 . .
Cl3 C33 H33B 110.3 . .
H33A C33 H33B 108.5 . .
Si4 O34 Si3 149.5(3) . .
O41 Si4 O34 109.7(2) . .
O41 Si4 O4 108.8(2) . .
O34 Si4 O4 108.5(2) . .
O41 Si4 C41 109.7(3) . .
O34 Si4 C41 109.5(3) . .
O4 Si4 C41 110.6(3) . .
C42 C41 Si4 111.4(5) . .
C42 C41 H41A 109.4 . .
Si4 C41 H41A 109.4 . .
C42 C41 H41B 109.4 . .
Si4 C41 H41B 109.4 . .
H41A C41 H41B 108.0 . .
C43 C42 C41 115.6(6) . .
C43 C42 H42A 108.4 . .
C41 C42 H42A 108.4 . .
C43 C42 H42B 108.4 . .
C41 C42 H42B 108.4 . .
H42A C42 H42B 107.5 . .
C42 C43 Cl4A 100.5(8) . .
C42 C43 Cl4 113.1(6) . .
C42 C43 H43A 111.5 . .
Cl4 C43 H43A 110.1 . .
C42 C43 H43B 107.0 . .
Cl4 C43 H43B 107.6 . .
H43A C43 H43B 107.2 . .
C42 C43 H43C 107.7 . .
Cl4A C43 H43C 107.4 . .
C42 C43 H43D 114.2 . .
Cl4A C43 H43D 112.5 . .
H43C C43 H43D 113.6 . .
Si3 O3 Si1 150.7(3) . 2_577
Si2 O4 Si4 151.5(3) 2_577 .
Si4 O41 Si1 147.7(3) . .

loop_
_geom_bond_atom_site_label_1
_geom_bond_atom_site_label_2
_geom_bond_distance
_geom_bond_site_symmetry_2
Si1 O41 1.611(4) .
Si1 O12 1.616(4) .
Si1 O3 1.627(4) 2_577
Si1 C11 1.863(7) .
C11 C12 1.516(12) .
C11 H11A 0.9700 .
C11 H11B 0.9700 .
C12 C13 1.545(13) .
C12 H12A 0.9700 .
C12 H12B 0.9700 .
C13 Cl1A 1.682(9) .
C13 Cl1 1.697(8) .
C13 H13A 0.9700 .
C13 H13B 0.9700 .
C13 H13C 0.9512 .
C13 H13D 1.0142 .
O12 Si2 1.622(4) .
Si2 O4 1.618(4) 2_577
Si2 O23 1.620(4) .
Si2 C21 1.837(7) .
C21 C22 1.519(14) .
C21 H21A 0.9700 .
C21 H21B 0.9700 .
C22 C23 1.525(17) .
C22 H22A 0.9700 .
C22 H22B 0.9700 .
C23 Cl2A 1.703(9) .
C23 Cl2 1.745(9) .
C23 H23A 0.9700 .
C23 H23B 0.9700 .
C23 H23C 0.9210 .
C23 H23D 0.9041 .
Cl2 H23D 1.0843 .
O23 Si3 1.607(4) .
Si3 O3 1.623(4) .
Si3 O34 1.631(4) .
Si3 C31 1.849(6) .
C31 C32 1.552(11) .
C31 H31A 0.9700 .
C31 H31B 0.9700 .
C32 C33 1.520(15) .
C32 H32A 0.9700 .
C32 H32B 0.9700 .
C33 Cl3 1.711(7) .
C33 H33A 0.9700 .
C33 H33B 0.9700 .
O34 Si4 1.619(4) .
Si4 O41 1.610(4) .
Si4 O4 1.627(4) .
Si4 C41 1.851(6) .
C41 C42 1.546(11) .
C41 H41A 0.9700 .
C41 H41B 0.9700 .
C42 C43 1.510(14) .
C42 H42A 0.9700 .
C42 H42B 0.9700 .
C43 Cl4A 1.677(8) .
C43 Cl4 1.682(7) .
C43 H43A 0.9700 .
C43 H43B 0.9700 .
C43 H43C 0.9859 .
C43 H43D 0.8993 .
O3 Si1 1.627(4) 2_577
O4 Si2 1.618(4) 2_577

loop_
_geom_torsion_atom_site_label_1
_geom_torsion_atom_site_label_2
_geom_torsion_atom_site_label_3
_geom_torsion_atom_site_label_4
_geom_torsion
_geom_torsion_site_symmetry_1
_geom_torsion_site_symmetry_4
O41 Si1 C11 C12 174.5(6) . .
O12 Si1 C11 C12 55.0(7) . .
O3 Si1 C11 C12 -66.0(7) 2_577 .
Si1 C11 C12 C13 -175.1(8) . .
C11 C12 C13 Cl1A -72.6(11) . .
C11 C12 C13 Cl1 -172.5(8) . .
O41 Si1 O12 Si2 60.8(6) . .
O3 Si1 O12 Si2 -57.0(6) 2_577 .
C11 Si1 O12 Si2 -179.5(5) . .
Si1 O12 Si2 O4 56.5(6) . 2_577
Si1 O12 Si2 O23 -61.0(6) . .
Si1 O12 Si2 C21 -179.6(6) . .
O4 Si2 C21 C22 66.4(8) 2_577 .
O23 Si2 C21 C22 -174.0(7) . .
O12 Si2 C21 C22 -55.5(8) . .
Si2 C21 C22 C23 176.0(9) . .
C21 C22 C23 Cl2A 77.6(11) . .
C21 C22 C23 Cl2 160.7(9) . .
O4 Si2 O23 Si3 -57.4(5) 2_577 .
O12 Si2 O23 Si3 60.5(5) . .
C21 Si2 O23 Si3 -179.7(5) . .
Si2 O23 Si3 O3 57.9(6) . .
Si2 O23 Si3 O34 -61.1(5) . .
Si2 O23 Si3 C31 177.4(5) . .
O23 Si3 C31 C32 177.7(5) . .
O3 Si3 C31 C32 -62.4(6) . .
O34 Si3 C31 C32 57.1(6) . .
Si3 C31 C32 C33 171.6(8) . .
C31 C32 C33 Cl3 -176.0(7) . .
O23 Si3 O34 Si4 59.3(6) . .
O3 Si3 O34 Si4 -60.0(6) . .
C31 Si3 O34 Si4 -179.4(6) . .
Si3 O34 Si4 O41 -59.2(6) . .
Si3 O34 Si4 O4 59.5(6) . .
Si3 O34 Si4 C41 -179.7(6) . .
O41 Si4 C41 C42 179.9(6) . .
O34 Si4 C41 C42 -59.7(7) . .
O4 Si4 C41 C42 59.9(6) . .
Si4 C41 C42 C43 -171.7(7) . .
C41 C42 C43 Cl4A -80.0(10) . .
C41 C42 C43 Cl4 -165.7(7) . .
O23 Si3 O3 Si1 -61.6(6) . 2_577
O34 Si3 O3 Si1 57.5(6) . 2_577
C31 Si3 O3 Si1 178.0(6) . 2_577
O41 Si4 O4 Si2 62.9(6) . 2_577
O34 Si4 O4 Si2 -56.4(6) . 2_577
C41 Si4 O4 Si2 -176.5(5) . 2_577
O34 Si4 O41 Si1 60.1(6) . .
O4 Si4 O41 Si1 -58.4(6) . .
C41 Si4 O41 Si1 -179.5(5) . .
O12 Si1 O41 Si4 -59.4(6) . .
O3 Si1 O41 Si4 58.4(6) 2_577 .
C11 Si1 O41 Si4 179.4(5) . .
